data_7135863
loop_
_publ_author_name
'Ma, Chang-Lei'
'Li, Chang'
'Sun, Jia-Yue'
'Han, Rui-Rui'
'Liu, Fuchen'
'Zhao, Jiong-Peng'
'Yao, Zhao Quan'

_publ_section_title
;
 Organic Ammonium Flexibility Modulated Phase-Transition Behaviour in 3D
 Perovskite-like Mixed-valence Iron Complexes
;
_journal_name_full 'Chemical Communications'
_journal_paper_doi 10.1039/D6CC02195F
_journal_year 2026
_chemical_formula_moiety 'C9 H7 Fe3 O18, 2(C5 H12 N)'
_chemical_formula_sum 'C19 H31 Fe3 N2 O18'
_chemical_formula_weight 743.01
_space_group_crystal_system orthorhombic
_space_group_IT_number 19
_space_group_name_Hall 'P 2ac 2ab'
_space_group_name_H-M_alt 'P 21 21 21'
_atom_sites_solution_hydrogens geom
_atom_sites_solution_primary dual
_audit_creation_date 2026-05-26
_audit_creation_method
;
Olex2 1.5-ac6-020
(compiled 2024.02.14 svn.r2f8d729c for Rigaku Oxford Diffraction, GUI svn.r6966)
;
_audit_update_record
;
2026-05-27 deposited with the CCDC.	2026-05-29 downloaded from the CCDC.
;
_cell_angle_alpha 90
_cell_angle_beta 90
_cell_angle_gamma 90
_cell_formula_units_Z 4
_cell_length_a 12.1064(8)
_cell_length_b 15.2095(13)
_cell_length_c 15.3444(10)
_cell_measurement_reflns_used 5297
_cell_measurement_temperature 292.69(18)
_cell_measurement_theta_max 29.5250
_cell_measurement_theta_min 3.5910
_cell_volume 2825.4(4)
_computing_cell_refinement 'CrysAlisPro 1.171.39.7e (Rigaku OD, 2015)'
_computing_data_collection 'CrysAlisPro 1.171.39.7e (Rigaku OD, 2015)'
_computing_data_reduction 'CrysAlisPro 1.171.39.7e (Rigaku OD, 2015)'
_computing_molecular_graphics 'Olex2 1.5-ac6-020 (Dolomanov et al., 2009)'
_computing_publication_material 'Olex2 1.5-ac6-020 (Dolomanov et al., 2009)'
_computing_structure_refinement 'SHELXL 2025/1 (Sheldrick, 2015)'
_computing_structure_solution 'SHELXT 2014/5 (Sheldrick, 2014)'
_diffrn_ambient_environment air
_diffrn_ambient_temperature 292.69(18)
_diffrn_detector 'CCD plate'
_diffrn_measured_fraction_theta_full 0.967
_diffrn_measured_fraction_theta_max 0.877
_diffrn_measurement_details
;
List of Runs (angles in degrees, time in seconds):

  # Type    Start    End  Width  t~exp~   \w     \q     \k     \f   Frames
#--------------------------------------------------------------------------
  1  \w    -23.00  11.00   0.50    9.55    --    0.00 -57.00 120.00   68
  2  \w     -6.00  87.00   0.50    9.55    --    0.00  37.00-180.00  186
  3  \w    -59.00 -34.00   0.50    9.55    --    0.00 -57.00 120.00   50
;
_diffrn_measurement_device 'four-circle diffractometer'
_diffrn_measurement_device_type 'XtaLAB Pro: Kappa dual offset/far'
_diffrn_measurement_method '\w scans'
_diffrn_orient_matrix_type 'CrysAlisPro convention (1999,Acta A55,543-557)'
_diffrn_orient_matrix_UB_11 -0.0289118000
_diffrn_orient_matrix_UB_12 -0.0393625000
_diffrn_orient_matrix_UB_13 -0.0094862000
_diffrn_orient_matrix_UB_21 0.0477202000
_diffrn_orient_matrix_UB_22 -0.0249522000
_diffrn_orient_matrix_UB_23 0.0105835000
_diffrn_orient_matrix_UB_31 -0.0178091000
_diffrn_orient_matrix_UB_32 -0.0025960000
_diffrn_orient_matrix_UB_33 0.0439687000
_diffrn_radiation_monochromator graphite
_diffrn_radiation_probe x-ray
_diffrn_radiation_type 'Mo K\a'
_diffrn_radiation_wavelength 0.71073
_diffrn_reflns_av_R_equivalents 0.0459
_diffrn_reflns_av_unetI/netI 0.0597
_diffrn_reflns_Laue_measured_fraction_full 0.967
_diffrn_reflns_Laue_measured_fraction_max 0.877
_diffrn_reflns_limit_h_max 16
_diffrn_reflns_limit_h_min -16
_diffrn_reflns_limit_k_max 19
_diffrn_reflns_limit_k_min -20
_diffrn_reflns_limit_l_max 19
_diffrn_reflns_limit_l_min -21
_diffrn_reflns_number 16106
_diffrn_reflns_point_group_measured_fraction_full 0.927
_diffrn_reflns_point_group_measured_fraction_max 0.808
_diffrn_reflns_theta_full 25.242
_diffrn_reflns_theta_max 29.766
_diffrn_reflns_theta_min 3.366
_diffrn_source 'fine-focus sealed X-ray tube'
_diffrn_source_type 'Enhance (Mo) X-ray Source'
_exptl_absorpt_coefficient_mu 1.604
_exptl_absorpt_correction_T_max 1.00000
_exptl_absorpt_correction_T_min 0.60692
_exptl_absorpt_correction_type multi-scan
_exptl_absorpt_process_details
;
CrysAlisPro 1.171.39.7e (Rigaku Oxford Diffraction, 2015)
Empirical absorption correction using spherical harmonics,
 implemented in SCALE3 ABSPACK scaling algorithm.
;
_exptl_crystal_colour black
_exptl_crystal_colour_primary black
_exptl_crystal_density_diffrn 1.747
_exptl_crystal_description block
_exptl_crystal_F_000 1524
_exptl_crystal_size_max 0.26
_exptl_crystal_size_mid 0.15
_exptl_crystal_size_min 0.14
_refine_diff_density_max 0.571
_refine_diff_density_min -0.792
_refine_diff_density_rms 0.119
_refine_ls_abs_structure_details
;
 Refined as an inversion twin.
;
_refine_ls_abs_structure_Flack 0.31(6)
_refine_ls_extinction_method none
_refine_ls_goodness_of_fit_ref 1.052
_refine_ls_hydrogen_treatment constr
_refine_ls_matrix_type full
_refine_ls_number_parameters 492
_refine_ls_number_reflns 6517
_refine_ls_number_restraints 1034
_refine_ls_restrained_S_all 0.986
_refine_ls_R_factor_all 0.0786
_refine_ls_R_factor_gt 0.0594
_refine_ls_shift/su_max 0.000
_refine_ls_shift/su_mean 0.000
_refine_ls_structure_factor_coef Fsqd
_refine_ls_weighting_details 'w=1/[\s^2^(Fo^2^)+(0.0001P)^2^+17.9535P] where P=(Fo^2^+2Fc^2^)/3'
_refine_ls_weighting_scheme calc
_refine_ls_wR_factor_gt 0.1327
_refine_ls_wR_factor_ref 0.1433
_reflns_Friedel_coverage 0.659
_reflns_Friedel_fraction_full 0.876
_reflns_Friedel_fraction_max 0.722
_reflns_number_gt 5079
_reflns_number_total 6517
_reflns_threshold_expression 'I > 2\s(I)'
_cod_data_source_file d6cc02195f2.cif
_cod_data_source_block 3LTP
_cod_database_code 7135863
_shelx_shelxl_version_number 2025/1
_chemical_oxdiff_formula 'C11 H10 N O'
_shelx_space_group_comment
;
The symmetry employed for this shelxl refinement is uniquely defined
by the following loop, which should always be used as a source of
symmetry information in preference to the above space-group names.
They are only intended as comments.
;
_shelx_estimated_absorpt_t_max 0.807
_shelx_estimated_absorpt_t_min 0.680
_reflns_odcompleteness_completeness 96.97
_reflns_odcompleteness_iscentric 1
_reflns_odcompleteness_theta 26.32
_olex2_refinement_description
;
1. Twinned data refinement
 Scales: 0.69461
 0.30539
2. Restrained distances
 C13-C12
 1.433 with sigma of 0.002
 N3-C19 = N4-C24
 1.53222 with sigma of 0.002
 N2-C14 \\sim N1-C14
 with sigma of 0.02
 N2-C13 \\sim N2-C10 \\sim N1-C10 \\sim N1-C13
 with sigma of 0.02
 C11-C10 \\sim C13-C12
 with sigma of 0.02
 N3-C19 \\sim N4-C19
 with sigma of 0.02
 N3-C15 \\sim N4-C15
 with sigma of 0.02
 C11-C10 \\sim C12-C11 \\sim C13-C12 \\sim C17-C16 \\sim C16-C15
 with sigma of 0.02
 C17-C16 \\sim C16-C15 \\sim C11-C10 \\sim C12-C11 \\sim C13-C12
 with sigma of 0.02
 N3-C23 \\sim N3-C20 \\sim N4-C15 \\sim N4-C18
 with sigma of 0.02
 C18-C17 \\sim C27-C23 \\sim C27-C21 \\sim C17-C16 \\sim C21-C20 \\sim C16-C15
 with sigma of 0.02
 N1-C14 \\sim N2-C22
 with sigma of 0.02
 N2-C26 \\sim N2-C25 \\sim N1-C10 \\sim N1-C13
 with sigma of 0.02
 C29-C26 \\sim C13-C12 \\sim C11-C10 \\sim C28-C25 \\sim C29-C28 \\sim C12-C11
 with sigma of 0.02
3. Uiso/Uaniso restraints and constraints
N2 \\sim N1 \\sim C11 \\sim C12 \\sim C10 \\sim C14 \\sim C19 \\sim N3 \\sim
C15 \\sim N4 \\sim C16 \\sim C17 \\sim C13: within 3.7A with sigma of 0.041 and
sigma for terminal atoms of 0.03 within 3.7A
C24 \\sim C19: within 3.8A with sigma of 0.01 and sigma for terminal atoms of
0.03 within 3.8A
C10 \\sim C28 \\sim C29 \\sim C12 \\sim C13 \\sim C26 \\sim N2 \\sim N1 \\sim
C14 \\sim C22 \\sim C25 \\sim N4 \\sim C24 \\sim C19 \\sim C15 \\sim N3 \\sim
C20 \\sim C16 \\sim C17 \\sim C18 \\sim C23 \\sim C27 \\sim C21: within 3.8A
with sigma of 0.01 and sigma for terminal atoms of 0.03 within 3.8A
Uanis(O5) \\sim Ueq: with sigma of 0.01 and sigma for terminal atoms of 0.2
Uanis(C2) \\sim Ueq: with sigma of 0.01 and sigma for terminal atoms of 0.02
Uanis(N3) \\sim Ueq, Uanis(N4) \\sim Ueq: with sigma of 0.01 and sigma for
terminal atoms of 0.02
Uanis(C24) \\sim Ueq, Uanis(C19) \\sim Ueq: with sigma of 0.01 and sigma for
terminal atoms of 0.2
4. Rigid body (RIGU) restrains
 N3, C17, C15, C16, N4, C19, C14, N2, C10, N1, C13, C12, C11
 with sigma for 1-2 distances of 0.004 and sigma for 1-3 distances of 0.004
 C24, C15, C16, N4, C17, C18, N3, C19, C20, C23, C21, C27
 with sigma for 1-2 distances of 0.004 and sigma for 1-3 distances of 0.004
 C28, N2, C22, C26, C25, C29, C14, C13, C12, N1, C11, C10
 with sigma for 1-2 distances of 0.004 and sigma for 1-3 distances of 0.004
 C19, C24, N3, C20, C23, C21, C27, C22, N2, C26, C25, C29, C28, N1, C13, C12,
 C11, C14, C10
 with sigma for 1-2 distances of 0.004 and sigma for 1-3 distances of 0.004
5. Others
 Fixed Sof: C13(0.5) H13A(0.5) H13B(0.5) C14(0.5) H14A(0.5) H14B(0.5)
 H14C(0.5) C12(0.5) H12A(0.5) H12B(0.5) N2(0.5) H2(0.5) C15(0.5) H15A(0.5)
 H15B(0.5) C17(0.5) H17A(0.5) H17B(0.5) C19(0.5) H19A(0.5) H19B(0.5) H19C(0.5)
 C11(0.5) H11A(0.5) H11B(0.5) C10(0.5) H10A(0.5) H10B(0.5) N1(0.5) H1(0.5)
 C16(0.5) H16A(0.5) H16B(0.5) N3(0.5) H3A(0.5) N4(0.5) H4A(0.5) C20(0.5)
 H20A(0.5) H20B(0.5) C18(0.5) H18A(0.5) H18B(0.5) C23(0.5) H23A(0.5) H23B(0.5)
 C24(0.5) H24A(0.5) H24B(0.5) H24C(0.5) C21(0.5) H21A(0.5) H21B(0.5) C27(0.5)
 H27A(0.5) H27B(0.5) C22(0.5) H22A(0.5) H22B(0.5) H22C(0.5) C26(0.5) H26A(0.5)
 H26B(0.5) C29(0.5) H29A(0.5) H29B(0.5) C28(0.5) H28A(0.5) H28B(0.5) C25(0.5)
 H25A(0.5) H25B(0.5)
6.a Ternary CH refined with riding coordinates:
 N2(H2), N1(H1), N3(H3A), N4(H4A)
6.b Secondary CH2 refined with riding coordinates:
 C13(H13A,H13B), C12(H12A,H12B), C15(H15A,H15B), C17(H17A,H17B), C11(H11A,
 H11B), C10(H10A,H10B), C16(H16A,H16B), C20(H20A,H20B), C18(H18A,H18B),
 C23(H23A,H23B), C21(H21A,H21B), C27(H27A,H27B), C26(H26A,H26B), C29(H29A,H29B),
  C28(H28A,H28B), C25(H25A,H25B)
6.c Aromatic/amide H refined with riding coordinates:
 C6(H6), C8(H8), C4(H4), C5(H5), C3(H3), C9(H9), C7(H7)
6.d Idealised Me refined as rotating group:
 C14(H14A,H14B,H14C), C19(H19A,H19B,H19C), C24(H24A,H24B,H24C), C22(H22A,H22B,
 H22C)
;
_olex2_submission_special_instructions 'No special instructions were received'
_oxdiff_exptl_absorpt_empirical_details
;
Empirical correction (ABSPACK) includes:
- Absorption correction using spherical harmonics
- Frame scaling
- Detector area scaling
;
_oxdiff_exptl_absorpt_empirical_full_max 1.384
_oxdiff_exptl_absorpt_empirical_full_min 0.754

loop_
_space_group_symop_operation_xyz
'x, y, z'
'-x+1/2, -y, z+1/2'
'-x, y+1/2, -z+1/2'
'x+1/2, -y+1/2, -z'

loop_
_atom_site_label
_atom_site_type_symbol
_atom_site_fract_x
_atom_site_fract_y
_atom_site_fract_z
_atom_site_U_iso_or_equiv
_atom_site_adp_type
_atom_site_occupancy
_atom_site_site_symmetry_order
_atom_site_calc_flag
_atom_site_refinement_flags_posn
_atom_site_refinement_flags_adp
_atom_site_refinement_flags_occupancy
_atom_site_disorder_assembly
_atom_site_disorder_group
Fe2 Fe 0.22092(9) 0.37792(8) 1.36949(7) 0.0194(2) Uani 1 1 d . . . . .
C13 C 0.586(2) 0.428(2) 1.7388(17) 0.062(3) Uani 0.5 1 d D U P A 1
H13A H 0.658963 0.402025 1.736209 0.075 Uiso 0.5 1 calc R U P A 1
H13B H 0.592488 0.486563 1.762602 0.075 Uiso 0.5 1 calc R U P A 1
C14 C 0.525(3) 0.525(2) 1.614(2) 0.068(5) Uani 0.5 1 d D U P A 1
H14A H 0.595675 0.548794 1.597689 0.103 Uiso 0.5 1 calc R U P A 1
H14B H 0.491343 0.562573 1.656643 0.103 Uiso 0.5 1 calc R U P A 1
H14C H 0.478367 0.522763 1.562963 0.103 Uiso 0.5 1 calc R U P A 1
C12 C 0.517(2) 0.376(2) 1.7946(19) 0.064(3) Uani 0.5 1 d D U P A 1
H12A H 0.502592 0.407467 1.848263 0.077 Uiso 0.5 1 calc R U P A 1
H12B H 0.554528 0.321379 1.809291 0.077 Uiso 0.5 1 calc R U P A 1
N2 N 0.4809(15) 0.4824(14) 1.6895(15) 0.059(3) Uani 0.5 1 d D U P B 2
H2 H 0.453877 0.532056 1.724201 0.071 Uiso 0.5 1 calc R U P B 2
C15 C 0.610(2) 0.600(2) 1.1690(18) 0.066(3) Uani 0.5 1 d D U P C 2
H15A H 0.588767 0.650859 1.133845 0.080 Uiso 0.5 1 calc R U P C 2
H15B H 0.682352 0.610683 1.193412 0.080 Uiso 0.5 1 calc R U P C 2
C17 C 0.502(2) 0.476(2) 1.1336(19) 0.069(3) Uani 0.5 1 d D U P C 2
H17A H 0.460187 0.472818 1.079968 0.082 Uiso 0.5 1 calc R U P C 2
H17B H 0.515824 0.416431 1.153785 0.082 Uiso 0.5 1 calc R U P C 2
C19 C 0.475(3) 0.669(3) 1.273(3) 0.070(6) Uani 0.5 1 d . U P C 2
H19A H 0.421440 0.690027 1.232637 0.105 Uiso 0.5 1 calc R U P C 2
H19B H 0.531997 0.712703 1.280846 0.105 Uiso 0.5 1 calc R U P C 2
H19C H 0.440552 0.657802 1.328502 0.105 Uiso 0.5 1 calc R U P C 2
C11 C 0.412(2) 0.356(3) 1.7511(18) 0.078(7) Uani 0.5 1 d D U P A 1
H11A H 0.396691 0.292989 1.751291 0.094 Uiso 0.5 1 calc R U P A 1
H11B H 0.350682 0.386625 1.777937 0.094 Uiso 0.5 1 calc R U P A 1
C10 C 0.434(2) 0.388(2) 1.6628(18) 0.063(3) Uani 0.5 1 d D U P A 1
H10A H 0.430846 0.338659 1.622897 0.076 Uiso 0.5 1 calc R U P A 1
H10B H 0.375346 0.428377 1.646653 0.076 Uiso 0.5 1 calc R U P A 1
N1 N 0.5395(16) 0.4326(15) 1.6510(15) 0.061(3) Uani 0.5 1 d D U P A 1
H1 H 0.585698 0.397991 1.611358 0.073 Uiso 0.5 1 calc R U P A 1
C16 C 0.608(2) 0.5206(18) 1.118(2) 0.066(3) Uani 0.5 1 d D U P C 2
H16A H 0.668911 0.482775 1.134290 0.079 Uiso 0.5 1 calc R U P C 2
H16B H 0.615318 0.534549 1.056206 0.079 Uiso 0.5 1 calc R U P C 2
N3 N 0.4726(17) 0.6402(16) 1.1881(14) 0.063(3) Uani 0.5 1 d D U P D 1
H3A H 0.438218 0.695307 1.169092 0.076 Uiso 0.5 1 calc R U P D 1
N4 N 0.5270(17) 0.5844(16) 1.2391(15) 0.063(3) Uani 0.5 1 d D U P C 2
H4A H 0.563034 0.553473 1.287368 0.076 Uiso 0.5 1 calc R U P C 2
Fe3 Fe 0.72073(8) 0.37767(8) 1.37225(7) 0.0193(2) Uani 1 1 d . . . . .
Fe1 Fe 0.25154(8) 0.25101(8) 0.99989(8) 0.0169(2) Uani 1 1 d . . . . .
O6 O 0.3786(5) 0.3380(6) 1.3397(5) 0.0419(19) Uani 1 1 d . . . . .
O4 O 0.7517(7) 0.1373(5) 1.4985(4) 0.0472(19) Uani 1 1 d . . . . .
O17 O 0.8829(5) 0.4119(6) 1.4075(5) 0.048(2) Uani 1 1 d . . . . .
O2 O 0.7505(7) 0.2401(4) 1.3940(4) 0.0385(16) Uani 1 1 d . . . . .
O15 O 0.7752(6) 0.3708(5) 1.2432(4) 0.0379(16) Uani 1 1 d . . . . .
O7 O 0.1834(5) 0.3764(6) 1.2393(4) 0.0379(16) Uani 1 1 d . . . . .
O3 O 0.6777(6) 0.2548(5) 1.6136(4) 0.0379(16) Uani 1 1 d . . . . .
O11 O 0.2732(5) 0.5056(4) 1.3741(4) 0.0317(14) Uani 1 1 d . . . . .
O12 O 0.2856(5) 0.6414(4) 1.4218(4) 0.0306(13) Uani 1 1 d . . . . .
O1 O 0.6785(5) 0.3602(4) 1.5100(4) 0.0316(14) Uani 1 1 d . . . . .
O16 O 0.7923(5) 0.3219(5) 1.1085(4) 0.0299(14) Uani 1 1 d . . . . .
O18 O 1.0637(6) 0.4180(6) 1.3964(7) 0.068(3) Uani 1 1 d . . . . .
O14 O 0.7003(6) 0.6493(5) 1.4184(5) 0.0392(16) Uani 1 1 d . . . . .
O13 O 0.6780(6) 0.5126(5) 1.3732(5) 0.0403(16) Uani 1 1 d . . . . .
O8 O 0.1974(6) 0.3280(5) 1.1038(4) 0.0388(16) Uani 1 1 d . . . . .
O9 O 0.0933(5) 0.2015(5) 0.9867(5) 0.0375(16) Uani 1 1 d . . . . .
O10 O -0.0903(5) 0.1996(5) 0.9875(5) 0.0365(16) Uani 1 1 d . . . . .
O5 O 0.5611(5) 0.3409(7) 1.3383(6) 0.059(3) Uani 1 1 d . U . . .
C1 C 0.6940(8) 0.2832(6) 1.5367(5) 0.0255(17) Uani 1 1 d . . . . .
C6 C 0.2510(8) 0.5660(7) 1.4249(6) 0.0300(19) Uani 1 1 d . . . . .
H6 H 0.202940 0.552744 1.470300 0.036 Uiso 1 1 calc R U . . .
C2 C 0.7354(9) 0.2140(7) 1.4710(6) 0.035(2) Uani 1 1 d . U . . .
C8 C 0.7468(8) 0.3267(6) 1.1800(6) 0.0285(18) Uani 1 1 d . . . . .
H8 H 0.683437 0.292934 1.187014 0.034 Uiso 1 1 calc R U . . .
C4 C 0.2237(8) 0.3271(8) 1.1818(6) 0.035(2) Uani 1 1 d . . . . .
H4 H 0.277336 0.286891 1.199080 0.042 Uiso 1 1 calc R U . . .
C5 C 0.0012(7) 0.2362(6) 0.9961(6) 0.0308(18) Uani 1 1 d . . . . .
H5 H 0.000492 0.295482 1.011065 0.037 Uiso 1 1 calc R U . . .
C3 C 0.4691(7) 0.3662(6) 1.3624(6) 0.0320(19) Uani 1 1 d . . . . .
H3 H 0.468299 0.411978 1.402558 0.038 Uiso 1 1 calc R U . . .
C9 C 0.9741(7) 0.3864(7) 1.3860(6) 0.035(2) Uani 1 1 d . . . . .
H9 H 0.974292 0.333073 1.356341 0.042 Uiso 1 1 calc R U . . .
C7 C 0.7164(10) 0.5683(7) 1.4246(7) 0.038(2) Uani 1 1 d . . . . .
H7 H 0.759863 0.548318 1.470484 0.046 Uiso 1 1 calc R U . . .
C20 C 0.559(2) 0.6155(18) 1.1232(19) 0.067(3) Uani 0.5 1 d D U P D 1
H20A H 0.542015 0.641288 1.066893 0.080 Uiso 0.5 1 calc R U P D 1
H20B H 0.630628 0.636309 1.141891 0.080 Uiso 0.5 1 calc R U P D 1
C18 C 0.440(2) 0.525(2) 1.1994(19) 0.067(3) Uani 0.5 1 d D U P C 2
H18A H 0.409293 0.485558 1.242771 0.080 Uiso 0.5 1 calc R U P C 2
H18B H 0.381303 0.558653 1.172992 0.080 Uiso 0.5 1 calc R U P C 2
C23 C 0.392(2) 0.5685(17) 1.175(2) 0.067(3) Uani 0.5 1 d D U P D 1
H23A H 0.351430 0.558724 1.228844 0.080 Uiso 0.5 1 calc R U P D 1
H23B H 0.340399 0.584391 1.129982 0.080 Uiso 0.5 1 calc R U P D 1
C24 C 0.507(3) 0.651(3) 1.280(3) 0.069(6) Uani 0.5 1 d . U P D 1
H24A H 0.561019 0.696569 1.283963 0.104 Uiso 0.5 1 calc R U P D 1
H24B H 0.538564 0.596400 1.300264 0.104 Uiso 0.5 1 calc R U P D 1
H24C H 0.443997 0.665268 1.314799 0.104 Uiso 0.5 1 calc R U P D 1
C21 C 0.558(2) 0.5191(18) 1.117(2) 0.068(3) Uani 0.5 1 d D U P D 1
H21A H 0.618306 0.494644 1.151400 0.082 Uiso 0.5 1 calc R U P D 1
H21B H 0.567767 0.500767 1.057046 0.082 Uiso 0.5 1 calc R U P D 1
C27 C 0.451(2) 0.4882(19) 1.151(2) 0.068(3) Uani 0.5 1 d D U P D 1
H27A H 0.411219 0.456152 1.106338 0.082 Uiso 0.5 1 calc R U P D 1
H27B H 0.461797 0.450223 1.200946 0.082 Uiso 0.5 1 calc R U P D 1
C22 C 0.498(3) 0.513(2) 1.596(2) 0.068(6) Uani 0.5 1 d D U P B 2
H22A H 0.576173 0.517605 1.584219 0.103 Uiso 0.5 1 calc R U P B 2
H22B H 0.463995 0.568990 1.587447 0.103 Uiso 0.5 1 calc R U P B 2
H22C H 0.466298 0.470779 1.556493 0.103 Uiso 0.5 1 calc R U P B 2
C26 C 0.587(2) 0.453(2) 1.725(2) 0.062(3) Uani 0.5 1 d D U P B 2
H26A H 0.627533 0.501574 1.750822 0.074 Uiso 0.5 1 calc R U P B 2
H26B H 0.632376 0.425931 1.680073 0.074 Uiso 0.5 1 calc R U P B 2
C29 C 0.551(2) 0.389(2) 1.791(2) 0.063(3) Uani 0.5 1 d D U P B 2
H29A H 0.609448 0.347036 1.802607 0.075 Uiso 0.5 1 calc R U P B 2
H29B H 0.532054 0.418590 1.844692 0.075 Uiso 0.5 1 calc R U P B 2
C28 C 0.454(2) 0.3434(19) 1.756(2) 0.064(3) Uani 0.5 1 d D U P B 2
H28A H 0.403409 0.326761 1.801976 0.077 Uiso 0.5 1 calc R U P B 2
H28B H 0.475296 0.291066 1.723724 0.077 Uiso 0.5 1 calc R U P B 2
C25 C 0.402(2) 0.4096(16) 1.697(2) 0.062(3) Uani 0.5 1 d D U P B 2
H25A H 0.388425 0.384065 1.639637 0.074 Uiso 0.5 1 calc R U P B 2
H25B H 0.332736 0.430093 1.720470 0.074 Uiso 0.5 1 calc R U P B 2

loop_
_atom_site_aniso_label
_atom_site_aniso_U_11
_atom_site_aniso_U_22
_atom_site_aniso_U_33
_atom_site_aniso_U_23
_atom_site_aniso_U_13
_atom_site_aniso_U_12
Fe2 0.0183(5) 0.0196(5) 0.0204(5) -0.0021(5) -0.0015(4) 0.0000(4)
C13 0.045(6) 0.057(7) 0.085(7) -0.019(6) 0.000(6) -0.013(5)
C14 0.047(11) 0.065(10) 0.093(11) -0.015(9) -0.014(10) -0.019(8)
C12 0.045(6) 0.059(7) 0.088(7) -0.017(6) 0.002(6) -0.014(6)
N2 0.041(6) 0.051(6) 0.085(7) -0.020(5) 0.002(6) -0.010(5)
C15 0.057(6) 0.073(7) 0.069(6) 0.004(5) 0.020(6) -0.001(6)
C17 0.058(7) 0.076(7) 0.071(6) -0.001(5) 0.019(6) -0.001(6)
C19 0.067(12) 0.076(10) 0.068(10) -0.005(9) 0.017(10) 0.004(9)
C11 0.051(11) 0.091(17) 0.093(12) -0.013(12) 0.006(10) -0.020(12)
C10 0.044(6) 0.058(7) 0.087(7) -0.017(6) 0.000(6) -0.019(5)
N1 0.042(6) 0.057(6) 0.084(7) -0.021(6) 0.000(5) -0.015(5)
C16 0.056(7) 0.072(7) 0.069(6) 0.004(5) 0.017(6) 0.001(6)
N3 0.056(6) 0.071(6) 0.063(5) 0.004(5) 0.018(5) 0.000(5)
N4 0.055(6) 0.069(6) 0.066(5) 0.002(5) 0.016(5) 0.000(5)
Fe3 0.0165(5) 0.0200(5) 0.0214(5) -0.0007(5) -0.0001(4) 0.0004(4)
Fe1 0.0136(4) 0.0181(4) 0.0190(4) 0.0001(4) -0.0004(4) 0.0003(4)
O6 0.012(3) 0.054(5) 0.060(5) -0.020(4) -0.004(3) 0.005(3)
O4 0.088(5) 0.024(3) 0.029(3) 0.000(3) 0.018(4) 0.015(4)
O17 0.021(3) 0.081(6) 0.043(4) -0.024(4) 0.001(3) -0.009(3)
O2 0.068(5) 0.025(3) 0.023(3) 0.001(2) 0.012(3) 0.015(3)
O15 0.050(4) 0.044(4) 0.019(3) -0.007(3) 0.003(3) -0.014(4)
O7 0.039(3) 0.043(4) 0.031(3) -0.011(3) -0.010(3) 0.003(3)
O3 0.051(4) 0.030(4) 0.032(3) -0.008(3) 0.016(3) -0.009(3)
O11 0.033(3) 0.026(3) 0.036(3) -0.007(3) 0.005(3) -0.007(3)
O12 0.036(3) 0.020(3) 0.035(3) -0.006(3) 0.006(3) -0.005(3)
O1 0.039(3) 0.026(3) 0.030(3) -0.004(3) 0.006(3) 0.009(3)
O16 0.031(3) 0.039(4) 0.020(3) -0.007(3) 0.004(2) -0.011(3)
O18 0.023(3) 0.065(6) 0.117(8) -0.047(6) 0.020(4) -0.013(3)
O14 0.052(4) 0.025(4) 0.041(4) -0.002(3) -0.007(3) -0.003(3)
O13 0.060(4) 0.021(3) 0.041(4) -0.005(3) -0.007(4) 0.007(3)
O8 0.046(4) 0.040(4) 0.031(3) 0.000(3) -0.006(3) 0.010(3)
O9 0.022(3) 0.035(4) 0.055(4) -0.002(4) 0.000(3) -0.002(3)
O10 0.027(3) 0.033(4) 0.050(4) -0.005(3) 0.002(3) -0.004(3)
O5 0.019(3) 0.082(6) 0.077(5) -0.050(5) -0.001(3) 0.000(3)
C1 0.035(5) 0.025(4) 0.017(3) -0.003(3) 0.006(3) -0.002(4)
C6 0.029(4) 0.034(5) 0.026(4) -0.002(4) 0.006(4) -0.001(4)
C2 0.045(5) 0.032(5) 0.029(4) 0.006(4) 0.009(4) 0.011(4)
C8 0.027(4) 0.026(5) 0.032(4) -0.007(4) -0.001(4) -0.006(4)
C4 0.036(5) 0.045(6) 0.025(4) -0.004(4) -0.004(4) 0.004(4)
C5 0.024(4) 0.029(5) 0.039(4) -0.007(4) 0.004(4) -0.001(3)
C3 0.023(4) 0.033(5) 0.040(4) -0.012(4) -0.005(4) 0.009(4)
C9 0.028(4) 0.034(5) 0.043(5) 0.004(4) -0.011(4) -0.003(4)
C7 0.058(6) 0.027(5) 0.031(5) 0.002(4) 0.007(5) 0.015(5)
C20 0.057(6) 0.074(7) 0.069(6) 0.000(6) 0.021(6) -0.003(6)
C18 0.057(6) 0.073(7) 0.070(6) 0.001(5) 0.019(6) -0.004(6)
C23 0.056(6) 0.075(7) 0.070(6) 0.002(6) 0.015(6) -0.002(6)
C24 0.063(12) 0.079(12) 0.065(8) -0.001(10) 0.013(9) -0.004(10)
C21 0.060(7) 0.074(7) 0.070(6) 0.003(6) 0.020(6) -0.001(6)
C27 0.060(7) 0.075(7) 0.070(6) 0.001(6) 0.019(6) -0.002(6)
C22 0.045(11) 0.067(11) 0.093(10) -0.007(10) -0.003(9) -0.009(10)
C26 0.042(6) 0.056(7) 0.086(7) -0.019(6) 0.000(6) -0.015(5)
C29 0.044(6) 0.056(7) 0.088(7) -0.018(6) 0.000(6) -0.016(6)
C28 0.045(6) 0.058(7) 0.088(7) -0.016(6) 0.001(6) -0.014(5)
C25 0.044(6) 0.055(7) 0.086(7) -0.018(6) 0.001(6) -0.013(5)

loop_
_atom_type_symbol
_atom_type_description
_atom_type_scat_dispersion_real
_atom_type_scat_dispersion_imag
_atom_type_scat_source
C C 0.0033 0.0016 'International Tables Vol C Tables 4.2.6.8 and 6.1.1.4'
H H 0.0000 0.0000 'International Tables Vol C Tables 4.2.6.8 and 6.1.1.4'
Fe Fe 0.3463 0.8444 'International Tables Vol C Tables 4.2.6.8 and 6.1.1.4'
N N 0.0061 0.0033 'International Tables Vol C Tables 4.2.6.8 and 6.1.1.4'
O O 0.0106 0.0060 'International Tables Vol C Tables 4.2.6.8 and 6.1.1.4'

loop_
_geom_angle_atom_site_label_1
_geom_angle_atom_site_label_2
_geom_angle_atom_site_label_3
_geom_angle
_geom_angle_site_symmetry_1
_geom_angle_site_symmetry_3
_geom_angle_publ_flag
O6 Fe2 O4 91.0(3) . 4_458 ?
O6 Fe2 O3 88.6(3) . 4_458 ?
O4 Fe2 O3 79.4(3) 4_458 4_458 ?
O7 Fe2 O6 89.2(3) . . ?
O7 Fe2 O4 172.5(3) . 4_458 ?
O7 Fe2 O3 93.1(3) . 4_458 ?
O11 Fe2 O6 90.0(3) . . ?
O11 Fe2 O4 90.9(3) . 4_458 ?
O11 Fe2 O7 96.5(3) . . ?
O11 Fe2 O3 170.3(3) . 4_458 ?
O18 Fe2 O6 178.8(4) 1_455 . ?
O18 Fe2 O4 90.2(4) 1_455 4_458 ?
O18 Fe2 O7 89.6(4) 1_455 . ?
O18 Fe2 O3 91.7(3) 1_455 4_458 ?
O18 Fe2 O11 89.9(3) 1_455 . ?
H13A C13 H13B 108.0 . . ?
C12 C13 H13A 109.5 . . ?
C12 C13 H13B 109.5 . . ?
C12 C13 N1 111(2) . . ?
N1 C13 H13A 109.5 . . ?
N1 C13 H13B 109.5 . . ?
H14A C14 H14B 109.5 . . ?
H14A C14 H14C 109.5 . . ?
H14B C14 H14C 109.5 . . ?
N1 C14 H14A 109.5 . . ?
N1 C14 H14B 109.5 . . ?
N1 C14 H14C 109.5 . . ?
C13 C12 H12A 109.6 . . ?
C13 C12 H12B 109.6 . . ?
C13 C12 C11 110(2) . . ?
H12A C12 H12B 108.1 . . ?
C11 C12 H12A 109.6 . . ?
C11 C12 H12B 109.6 . . ?
C22 N2 H2 109.0 . . ?
C26 N2 H2 109.0 . . ?
C26 N2 C22 108(2) . . ?
C26 N2 C25 108(2) . . ?
C25 N2 H2 109.0 . . ?
C25 N2 C22 113(2) . . ?
H15A C15 H15B 108.9 . . ?
C16 C15 H15A 110.9 . . ?
C16 C15 H15B 110.9 . . ?
C16 C15 N4 104(2) . . ?
N4 C15 H15A 110.9 . . ?
N4 C15 H15B 110.9 . . ?
H17A C17 H17B 108.3 . . ?
C16 C17 H17A 109.9 . . ?
C16 C17 H17B 109.9 . . ?
C18 C17 H17A 109.9 . . ?
C18 C17 H17B 109.9 . . ?
C18 C17 C16 109(2) . . ?
H19A C19 H19B 109.5 . . ?
H19A C19 H19C 109.5 . . ?
H19B C19 H19C 109.5 . . ?
N4 C19 H19A 109.5 . . ?
N4 C19 H19B 109.5 . . ?
N4 C19 H19C 109.5 . . ?
C12 C11 H11A 111.6 . . ?
C12 C11 H11B 111.6 . . ?
H11A C11 H11B 109.4 . . ?
C10 C11 C12 101(2) . . ?
C10 C11 H11A 111.6 . . ?
C10 C11 H11B 111.6 . . ?
C11 C10 H10A 108.4 . . ?
C11 C10 H10B 108.4 . . ?
H10A C10 H10B 107.5 . . ?
N1 C10 C11 115(2) . . ?
N1 C10 H10A 108.4 . . ?
N1 C10 H10B 108.4 . . ?
C13 N1 C14 116(2) . . ?
C13 N1 H1 109.1 . . ?
C14 N1 H1 109.1 . . ?
C10 N1 C13 101(2) . . ?
C10 N1 C14 112(2) . . ?
C10 N1 H1 109.1 . . ?
C15 C16 C17 108(2) . . ?
C15 C16 H16A 110.1 . . ?
C15 C16 H16B 110.1 . . ?
C17 C16 H16A 110.1 . . ?
C17 C16 H16B 110.1 . . ?
H16A C16 H16B 108.4 . . ?
C20 N3 H3A 108.3 . . ?
C23 N3 H3A 108.3 . . ?
C23 N3 C20 101(2) . . ?
C23 N3 C24 113(3) . . ?
C24 N3 H3A 108.3 . . ?
C24 N3 C20 118(2) . . ?
C15 N4 C19 113(2) . . ?
C15 N4 H4A 109.0 . . ?
C15 N4 C18 106(2) . . ?
C19 N4 H4A 109.0 . . ?
C18 N4 C19 111(2) . . ?
C18 N4 H4A 109.0 . . ?
O17 Fe3 O2 92.6(3) . . ?
O17 Fe3 O1 90.0(3) . . ?
O17 Fe3 O13 89.2(3) . . ?
O2 Fe3 O1 76.8(2) . . ?
O15 Fe3 O17 87.8(3) . . ?
O15 Fe3 O2 92.6(3) . . ?
O15 Fe3 O1 169.1(3) . . ?
O15 Fe3 O13 97.6(3) . . ?
O13 Fe3 O2 169.7(3) . . ?
O13 Fe3 O1 93.1(3) . . ?
O5 Fe3 O17 178.7(4) . . ?
O5 Fe3 O2 86.2(4) . . ?
O5 Fe3 O15 92.5(3) . . ?
O5 Fe3 O1 89.5(3) . . ?
O5 Fe3 O13 92.0(3) . . ?
O12 Fe1 O8 86.0(3) 2_564 . ?
O16 Fe1 O12 90.6(3) 4_457 2_564 ?
O16 Fe1 O14 91.1(3) 4_457 3_647 ?
O16 Fe1 O8 174.9(3) 4_457 . ?
O16 Fe1 O9 87.0(3) 4_457 . ?
O16 Fe1 O10 92.8(3) 4_457 4_557 ?
O14 Fe1 O12 175.3(3) 3_647 2_564 ?
O14 Fe1 O8 92.6(3) 3_647 . ?
O9 Fe1 O12 91.7(3) . 2_564 ?
O9 Fe1 O14 92.8(3) . 3_647 ?
O9 Fe1 O8 89.3(3) . . ?
O10 Fe1 O12 88.2(3) 4_557 2_564 ?
O10 Fe1 O14 87.3(3) 4_557 3_647 ?
O10 Fe1 O8 90.9(3) 4_557 . ?
O10 Fe1 O9 179.8(3) 4_557 . ?
C3 O6 Fe2 131.6(7) . . ?
C2 O4 Fe2 113.9(6) . 4_558 ?
C9 O17 Fe3 134.3(7) . . ?
C2 O2 Fe3 115.4(6) . . ?
C8 O15 Fe3 133.4(6) . . ?
C4 O7 Fe2 127.2(7) . . ?
C1 O3 Fe2 113.7(6) . 4_558 ?
C6 O11 Fe2 131.4(6) . . ?
C6 O12 Fe1 130.0(6) . 2_565 ?
C1 O1 Fe3 113.1(5) . . ?
C8 O16 Fe1 130.1(6) . 4_557 ?
C9 O18 Fe2 134.3(8) . 1_655 ?
C7 O14 Fe1 130.1(7) . 3_657 ?
C7 O13 Fe3 124.9(7) . . ?
C4 O8 Fe1 130.7(7) . . ?
C5 O9 Fe1 131.7(6) . . ?
C5 O10 Fe1 130.7(6) . 4_457 ?
C3 O5 Fe3 132.9(7) . . ?
O3 C1 C2 115.2(8) . . ?
O1 C1 O3 126.6(8) . . ?
O1 C1 C2 118.2(7) . . ?
O11 C6 H6 116.6 . . ?
O12 C6 O11 126.8(9) . . ?
O12 C6 H6 116.6 . . ?
O4 C2 O2 125.9(9) . . ?
O4 C2 C1 117.7(7) . . ?
O2 C2 C1 116.4(8) . . ?
O15 C8 O16 127.7(8) . . ?
O15 C8 H8 116.2 . . ?
O16 C8 H8 116.2 . . ?
O7 C4 H4 117.6 . . ?
O8 C4 O7 124.8(10) . . ?
O8 C4 H4 117.6 . . ?
O9 C5 O10 126.5(8) . . ?
O9 C5 H5 116.7 . . ?
O10 C5 H5 116.7 . . ?
O6 C3 O5 127.8(9) . . ?
O6 C3 H3 116.1 . . ?
O5 C3 H3 116.1 . . ?
O17 C9 H9 114.4 . . ?
O18 C9 O17 131.2(10) . . ?
O18 C9 H9 114.4 . . ?
O14 C7 H7 117.9 . . ?
O13 C7 O14 124.2(10) . . ?
O13 C7 H7 117.9 . . ?
N3 C20 H20A 110.3 . . ?
N3 C20 H20B 110.3 . . ?
H20A C20 H20B 108.6 . . ?
C21 C20 N3 107(2) . . ?
C21 C20 H20A 110.3 . . ?
C21 C20 H20B 110.3 . . ?
C17 C18 N4 103(2) . . ?
C17 C18 H18A 111.1 . . ?
C17 C18 H18B 111.1 . . ?
N4 C18 H18A 111.1 . . ?
N4 C18 H18B 111.1 . . ?
H18A C18 H18B 109.1 . . ?
N3 C23 H23A 109.8 . . ?
N3 C23 H23B 109.8 . . ?
H23A C23 H23B 108.3 . . ?
C27 C23 N3 109(2) . . ?
C27 C23 H23A 109.8 . . ?
C27 C23 H23B 109.8 . . ?
N3 C24 H24A 109.5 . . ?
N3 C24 H24B 109.5 . . ?
N3 C24 H24C 109.5 . . ?
H24A C24 H24B 109.5 . . ?
H24A C24 H24C 109.5 . . ?
H24B C24 H24C 109.5 . . ?
C20 C21 H21A 110.2 . . ?
C20 C21 H21B 110.2 . . ?
C20 C21 C27 107(2) . . ?
H21A C21 H21B 108.5 . . ?
C27 C21 H21A 110.2 . . ?
C27 C21 H21B 110.2 . . ?
C23 C27 C21 105(2) . . ?
C23 C27 H27A 110.8 . . ?
C23 C27 H27B 110.8 . . ?
C21 C27 H27A 110.8 . . ?
C21 C27 H27B 110.8 . . ?
H27A C27 H27B 108.9 . . ?
N2 C22 H22A 109.5 . . ?
N2 C22 H22B 109.5 . . ?
N2 C22 H22C 109.5 . . ?
H22A C22 H22B 109.5 . . ?
H22A C22 H22C 109.5 . . ?
H22B C22 H22C 109.5 . . ?
N2 C26 H26A 111.5 . . ?
N2 C26 H26B 111.5 . . ?
N2 C26 C29 101(2) . . ?
H26A C26 H26B 109.4 . . ?
C29 C26 H26A 111.5 . . ?
C29 C26 H26B 111.5 . . ?
C26 C29 H29A 110.2 . . ?
C26 C29 H29B 110.2 . . ?
H29A C29 H29B 108.5 . . ?
C28 C29 C26 107(2) . . ?
C28 C29 H29A 110.2 . . ?
C28 C29 H29B 110.2 . . ?
C29 C28 H28A 111.0 . . ?
C29 C28 H28B 111.0 . . ?
C29 C28 C25 104(2) . . ?
H28A C28 H28B 109.0 . . ?
C25 C28 H28A 111.0 . . ?
C25 C28 H28B 111.0 . . ?
N2 C25 C28 106(2) . . ?
N2 C25 H25A 110.4 . . ?
N2 C25 H25B 110.4 . . ?
C28 C25 H25A 110.4 . . ?
C28 C25 H25B 110.4 . . ?
H25A C25 H25B 108.6 . . ?

loop_
_geom_bond_atom_site_label_1
_geom_bond_atom_site_label_2
_geom_bond_distance
_geom_bond_site_symmetry_2
_geom_bond_publ_flag
Fe2 O6 2.054(6) . ?
Fe2 O4 2.073(7) 4_458 ?
Fe2 O7 2.049(6) . ?
Fe2 O3 2.101(8) 4_458 ?
Fe2 O11 2.044(7) . ?
Fe2 O18 2.041(7) 1_455 ?
C13 H13A 0.9700 . ?
C13 H13B 0.9700 . ?
C13 C12 1.434(3) . ?
C13 N1 1.46(2) . ?
C14 H14A 0.9600 . ?
C14 H14B 0.9600 . ?
C14 H14C 0.9600 . ?
C14 N1 1.53(3) . ?
C12 H12A 0.9700 . ?
C12 H12B 0.9700 . ?
C12 C11 1.468(19) . ?
N2 H2 0.9800 . ?
N2 C22 1.53(3) . ?
N2 C26 1.46(2) . ?
N2 C25 1.46(2) . ?
C15 H15A 0.9700 . ?
C15 H15B 0.9700 . ?
C15 C16 1.448(19) . ?
C15 N4 1.49(2) . ?
C17 H17A 0.9700 . ?
C17 H17B 0.9700 . ?
C17 C16 1.468(19) . ?
C17 C18 1.461(19) . ?
C19 H19A 0.9600 . ?
C19 H19B 0.9600 . ?
C19 H19C 0.9600 . ?
C19 N4 1.53(4) . ?
C11 H11A 0.9700 . ?
C11 H11B 0.9700 . ?
C11 C10 1.467(19) . ?
C10 H10A 0.9700 . ?
C10 H10B 0.9700 . ?
C10 N1 1.46(2) . ?
N1 H1 0.9800 . ?
C16 H16A 0.9700 . ?
C16 H16B 0.9700 . ?
N3 H3A 0.9800 . ?
N3 C20 1.49(2) . ?
N3 C23 1.47(2) . ?
N3 C24 1.48(5) . ?
N4 H4A 0.9800 . ?
N4 C18 1.51(2) . ?
Fe3 O17 2.102(7) . ?
Fe3 O2 2.149(7) . ?
Fe3 O15 2.090(6) . ?
Fe3 O1 2.191(6) . ?
Fe3 O13 2.116(7) . ?
Fe3 O5 2.078(7) . ?
Fe1 O12 2.078(6) 2_564 ?
Fe1 O16 2.060(6) 4_457 ?
Fe1 O14 2.076(7) 3_647 ?
Fe1 O8 2.084(7) . ?
Fe1 O9 2.069(6) . ?
Fe1 O10 2.065(7) 4_557 ?
O6 C3 1.226(11) . ?
O4 C2 1.256(12) . ?
O17 C9 1.216(12) . ?
O2 C2 1.259(11) . ?
O15 C8 1.229(11) . ?
O7 C4 1.257(12) . ?
O3 C1 1.272(11) . ?
O11 C6 1.234(11) . ?
O12 C6 1.221(12) . ?
O1 C1 1.255(11) . ?
O16 C8 1.229(11) . ?
O18 C9 1.197(11) . ?
O14 C7 1.251(12) . ?
O13 C7 1.247(13) . ?
O8 C4 1.238(11) . ?
O9 C5 1.241(11) . ?
O10 C5 1.248(11) . ?
O5 C3 1.235(10) . ?
C1 C2 1.541(12) . ?
C6 H6 0.9300 . ?
C8 H8 0.9300 . ?
C4 H4 0.9300 . ?
C5 H5 0.9300 . ?
C3 H3 0.9300 . ?
C9 H9 0.9300 . ?
C7 H7 0.9300 . ?
C20 H20A 0.9700 . ?
C20 H20B 0.9700 . ?
C20 C21 1.47(2) . ?
C18 H18A 0.9700 . ?
C18 H18B 0.9700 . ?
C23 H23A 0.9700 . ?
C23 H23B 0.9700 . ?
C23 C27 1.46(2) . ?
C24 H24A 0.9600 . ?
C24 H24B 0.9600 . ?
C24 H24C 0.9600 . ?
C21 H21A 0.9700 . ?
C21 H21B 0.9700 . ?
C21 C27 1.470(19) . ?
C27 H27A 0.9700 . ?
C27 H27B 0.9700 . ?
C22 H22A 0.9600 . ?
C22 H22B 0.9600 . ?
C22 H22C 0.9600 . ?
C26 H26A 0.9700 . ?
C26 H26B 0.9700 . ?
C26 C29 1.478(19) . ?
C29 H29A 0.9700 . ?
C29 H29B 0.9700 . ?
C29 C28 1.465(19) . ?
C28 H28A 0.9700 . ?
C28 H28B 0.9700 . ?
C28 C25 1.493(19) . ?
C25 H25A 0.9700 . ?
C25 H25B 0.9700 . ?

loop_
_geom_hbond_atom_site_label_D
_geom_hbond_atom_site_label_H
_geom_hbond_atom_site_label_A
_geom_hbond_distance_DH
_geom_hbond_distance_HA
_geom_hbond_distance_DA
_geom_hbond_angle_DHA
_geom_hbond_site_symmetry_A
_geom_hbond_publ_flag
C14 H14A O16 0.96 2.39 3.21(3) 142.5 2_665 yes
N2 H2 O7 0.98 2.18 3.02(2) 143.5 2_565 yes
C19 H19A O5 0.96 2.55 3.16(4) 121.4 3_657 yes
C19 H19C O12 0.96 2.37 3.26(4) 153.9 . yes
N1 H1 O3 0.98 2.45 3.23(2) 136.8 . yes
N1 H1 O1 0.98 2.00 2.95(2) 163.1 . yes
N3 H3A O5 0.98 2.22 3.11(3) 150.2 3_657 yes
N4 H4A O13 0.98 2.01 2.96(3) 161.8 . yes

loop_
_geom_torsion_atom_site_label_1
_geom_torsion_atom_site_label_2
_geom_torsion_atom_site_label_3
_geom_torsion_atom_site_label_4
_geom_torsion
_geom_torsion_site_symmetry_1
_geom_torsion_site_symmetry_2
_geom_torsion_site_symmetry_3
_geom_torsion_site_symmetry_4
_geom_torsion_publ_flag
Fe2 O6 C3 O5 -176.3(10) . . . . ?
Fe2 O4 C2 O2 178.4(9) 4_558 . . . ?
Fe2 O4 C2 C1 -1.2(12) 4_558 . . . ?
Fe2 O7 C4 O8 179.2(8) . . . . ?
Fe2 O3 C1 O1 -177.6(8) 4_558 . . . ?
Fe2 O3 C1 C2 3.2(10) 4_558 . . . ?
Fe2 O11 C6 O12 -179.0(7) . . . . ?
Fe2 O18 C9 O17 175.8(10) 1_655 . . . ?
C13 C12 C11 C10 8(4) . . . . ?
C12 C13 N1 C14 127(3) . . . . ?
C12 C13 N1 C10 6(4) . . . . ?
C12 C11 C10 N1 -5(4) . . . . ?
N2 C26 C29 C28 36(3) . . . . ?
C15 N4 C18 C17 29(3) . . . . ?
C19 N4 C18 C17 151(3) . . . . ?
C11 C10 N1 C13 0(4) . . . . ?
C11 C10 N1 C14 -124(3) . . . . ?
N1 C13 C12 C11 -10(4) . . . . ?
C16 C15 N4 C19 -153(3) . . . . ?
C16 C15 N4 C18 -31(3) . . . . ?
C16 C17 C18 N4 -15(4) . . . . ?
N3 C20 C21 C27 20(4) . . . . ?
N3 C23 C27 C21 -21(4) . . . . ?
N4 C15 C16 C17 22(4) . . . . ?
Fe3 O17 C9 O18 165.0(11) . . . . ?
Fe3 O2 C2 O4 -177.4(9) . . . . ?
Fe3 O2 C2 C1 2.3(12) . . . . ?
Fe3 O15 C8 O16 -172.2(7) . . . . ?
Fe3 O1 C1 O3 179.1(8) . . . . ?
Fe3 O1 C1 C2 -1.7(10) . . . . ?
Fe3 O13 C7 O14 171.6(8) . . . . ?
Fe3 O5 C3 O6 -177.8(9) . . . . ?
Fe1 O12 C6 O11 176.9(7) 2_565 . . . ?
Fe1 O16 C8 O15 179.2(8) 4_557 . . . ?
Fe1 O14 C7 O13 176.0(7) 3_657 . . . ?
Fe1 O8 C4 O7 -178.6(8) . . . . ?
Fe1 O9 C5 O10 -179.0(8) . . . . ?
Fe1 O10 C5 O9 -179.5(8) 4_457 . . . ?
O3 C1 C2 O4 -1.4(14) . . . . ?
O3 C1 C2 O2 178.9(10) . . . . ?
O1 C1 C2 O4 179.3(10) . . . . ?
O1 C1 C2 O2 -0.4(14) . . . . ?
C20 N3 C23 C27 32(3) . . . . ?
C20 C21 C27 C23 0(4) . . . . ?
C18 C17 C16 C15 -4(4) . . . . ?
C23 N3 C20 C21 -31(3) . . . . ?
C24 N3 C20 C21 92(3) . . . . ?
C24 N3 C23 C27 -94(3) . . . . ?
C22 N2 C26 C29 -153(2) . . . . ?
C22 N2 C25 C28 134(3) . . . . ?
C26 N2 C25 C28 13(3) . . . . ?
C26 C29 C28 C25 -29(4) . . . . ?
C29 C28 C25 N2 9(3) . . . . ?
C25 N2 C26 C29 -30(3) . . . . ?

loop_
_twin_individual_id
_twin_individual_mass_fraction_refined
1 0.69461
2 0.30539
